data_1530596
loop_
_publ_author_name
'Plakhov, G.F.'
'Belov, N.V.'
'Simonov, M.A.'

_publ_section_title
;
 The new form of the oxysilicate bond (Si3 O8) (infinitely large grids) in
 the crystal structure of Na2 Zn (Si3 O8)
;
_journal_name_full 'Doklady Akademii Nauk SSSR'
_journal_page_first 1109
_journal_page_last 1112
_journal_volume 215
_journal_year 1974
_chemical_formula_sum 'Na2 O8 Si3 Zn'
_chemical_name_systematic 'Na2 Zn (Si3 O8)'
_space_group_IT_number 4
_symmetry_space_group_name_Hall 'P 2c'
_symmetry_space_group_name_H-M 'P 1 1 21'
_cell_angle_alpha 90
_cell_angle_beta 90
_cell_angle_gamma 103.8
_cell_formula_units_Z 2
_cell_length_a 6.671
_cell_length_b 6.418
_cell_length_c 8.65
_cell_volume 359.655
_citation_journal_id_ASTM DANKAS
_cod_data_source_file Plakhov_DANKAS_1974_769.cif
_cod_data_source_block Na2O8Si3Zn1
_cod_original_cell_volume 359.6549
_cod_original_sg_symbol_Hall 'P 2yb (z,x,y)'
_cod_original_formula_sum 'Na2 O8 Si3 Zn1'
_cod_database_code 1530596

loop_
_symmetry_equiv_pos_as_xyz
x,y,z
-x,-y,z+1/2

loop_
_atom_site_label
_atom_site_type_symbol
_atom_site_fract_x
_atom_site_fract_y
_atom_site_fract_z
_atom_site_occupancy
_atom_site_U_iso_or_equiv
Na2 Na+1 0.467 0.586 0.867 1 0.0
O4 O-2 0.431 0.206 0.808 1 0.0
O3 O-2 0.205 0.752 0.018 1 0.0
Si1 Si+4 0.2658 0.1448 0.6678 1 0.0
Na1 Na+1 0.216 0.826 0.31 1 0.0
O1 O-2 0.184 0.363 0.625 1 0.0
O6 O-2 0.054 0.976 0.732 1 0.0
Zn1 Zn+2 0.3927 0.0354 0 1 0.0
O2 O-2 -0.003 0.659 0.534 1 0.0
O8 O-2 0.11 0.422 0.329 1 0.0
O5 O-2 0.349 0.062 0.512 1 0.0
Si3 Si+4 0.1032 0.2498 0.1857 1 0.0
O7 O-2 0.333 0.216 0.158 1 0.0
Si2 Si+4 0.0124 0.4065 0.5045 1 0.0
